data_2102304
loop_
_publ_author_name
'Parkin, Andrew'
'Oswald, Iain D. H.'
'Parsons, Simon'

_publ_section_title
;
 Structures of piperazine, piperidine and morpholine
;
_journal_issue 2
_journal_name_full 'Acta Crystallographica Section B'
_journal_page_first 219
_journal_page_last 227
_journal_paper_doi 10.1107/S0108768104003672
_journal_volume 60
_journal_year 2004
_chemical_formula_moiety ' C4 H9 N1 O1 '
_chemical_formula_sum 'C4 H9 N O'
_chemical_formula_weight 87.12
_chemical_name_systematic
;
?
;
_space_group_IT_number 19
_symmetry_cell_setting orthorhombic
_symmetry_space_group_name_Hall 'P 2ac 2ab'
_symmetry_space_group_name_H-M 'P 21 21 21'
_atom_sites_solution_hydrogens mixed
_atom_sites_solution_primary direct
_audit_creation_method CRYSTALS_ver_12-03-99
_cell_angle_alpha 90
_cell_angle_beta 90
_cell_angle_gamma 90
_cell_formula_units_Z 4
_cell_length_a 5.2311(5)
_cell_length_b 8.2292(7)
_cell_length_c 11.1370(10)
_cell_measurement_reflns_used 3398
_cell_measurement_temperature 150
_cell_measurement_theta_max 29
_cell_measurement_theta_min 2
_cell_volume 479.42(7)
_computing_cell_refinement
;
 SAINT (Bruker-AXS, 2002)
;
_computing_data_collection
;
 SMART (Bruker-AXS, 2002)
;
_computing_data_reduction
;
 SAINT (Bruker-AXS, 2002)
;
_computing_molecular_graphics
;
 CAMERON (Watkin et al 1993)
;
_computing_publication_material
;
 CRYSTALS (Watkin et al 2003)
;
_computing_structure_refinement
;
 CRYSTALS (Watkin et al 2003)
;
_computing_structure_solution
;
 SHELXTL (Sheldrick, 1997a)
;
_diffrn_ambient_temperature 150
_diffrn_measured_fraction_theta_full 0.995
_diffrn_measured_fraction_theta_max 0.945
_diffrn_measurement_device_type
;
Bruker SMART
;
_diffrn_measurement_method \w
_diffrn_radiation_monochromator graphite
_diffrn_radiation_type 'Mo K\a'
_diffrn_radiation_wavelength 0.71073
_diffrn_reflns_av_R_equivalents 0.0303
_diffrn_reflns_limit_h_max 6
_diffrn_reflns_limit_h_min -6
_diffrn_reflns_limit_k_max 10
_diffrn_reflns_limit_k_min -10
_diffrn_reflns_limit_l_max 14
_diffrn_reflns_limit_l_min -14
_diffrn_reflns_number 4211
_diffrn_reflns_theta_full 27.322
_diffrn_reflns_theta_max 28.685
_diffrn_reflns_theta_min 3.078
_diffrn_standards_decay_% 0.00
_diffrn_standards_interval_count 0
_diffrn_standards_interval_time 0
_diffrn_standards_number 0
_exptl_absorpt_coefficient_mu 0.087
_exptl_absorpt_correction_T_max 1.000
_exptl_absorpt_correction_T_min 0.824
_exptl_absorpt_correction_type multi-scan
_exptl_absorpt_process_details
;
 SADABS (Siemens, 1996)
;
_exptl_crystal_colour ' colourless '
_exptl_crystal_density_diffrn 1.207
_exptl_crystal_description ' cylinder '
_exptl_crystal_F_000 192.000
_exptl_crystal_size_max 1.00
_exptl_crystal_size_mid 0.26
_exptl_crystal_size_min 0.26
_refine_diff_density_max 0.19
_refine_diff_density_min -0.24
_refine_ls_extinction_coef 17.E1(3)
_refine_ls_extinction_method 'Larson 1970 Crystallographic Computing eq 22'
_refine_ls_goodness_of_fit_ref 1.1148
_refine_ls_hydrogen_treatment noref/refall
_refine_ls_matrix_type full
_refine_ls_number_parameters 60
_refine_ls_number_reflns 699
_refine_ls_R_factor_all 0.0486
_refine_ls_R_factor_gt 0.0441
_refine_ls_shift/su_max 0.000859
_refine_ls_structure_factor_coef Fsqd
_refine_ls_weighting_details
;
Method = SHELXL 97 (Sheldrick, 1997)
w = 1/[sigma^2^(F~o~^2^) + (0.03P)^2^ + 0.15P],
where P=1/2max(F^2^~o~,0)+2/3F~c~^2^
;
_refine_ls_weighting_scheme calc
_refine_ls_wR_factor_all 0.1057
_refine_ls_wR_factor_gt 0.1016
_refine_ls_wR_factor_ref 0.1057
_reflns_number_gt 655
_reflns_number_total 703
_reflns_threshold_expression I>2.00u(I)
_cod_data_source_file av5005.cif
_cod_data_source_block c4h9no
_cod_depositor_comments
;
The following automatic conversions were performed:
'_symmetry_cell_setting' value 'Orthorhombic' changed to 'orthorhombic'
according to '/home/saulius/struct/CIF-dictionaries/cif_core.dic'
dictionary named 'cif_core.dic' version 2.4.1 from 2010-06-29.

Automatic conversion script
Id: cif_fix_enum 1527 2010-12-29 10:47:43Z saulius 

The following automatic conversions were performed:

'_symmetry_cell_setting' value 'Orthorhombic' changed to
'orthorhombic' according to
/home/saulius/struct/CIF-dictionaries/cif_core.dic dictionary named
'cif_core.dic' version 2.4.1 from 2010-06-29.

Automatic conversion script
Id: cif_fix_values 1715 2011-07-08 13:25:40Z adriana 

The following automatic conversions were performed:

'_atom_sites_solution_hydrogens' value 'geom/difmap' was changed to
'mixed'.

Automatic conversion script
Id: cif_fix_values 6452 2018-10-05 10:23:21Z andrius 
;
_cod_original_sg_symbol_H-M 'P 21 21 21 '
_cod_original_formula_sum ' C4 H9 N1 O1 '
_cod_database_code 2102304

loop_
_symmetry_equiv_pos_as_xyz
x,y,z
x+1/2,-y+1/2,-z
-x,y+1/2,-z+1/2
-x+1/2,-y,z+1/2

loop_
_atom_site_label
_atom_site_fract_x
_atom_site_fract_y
_atom_site_fract_z
_atom_site_U_iso_or_equiv
_atom_site_adp_type
_atom_site_occupancy
_atom_site_type_symbol
O1 0.1318(3) 0.13035(18) 0.12024(13) 0.0282 Uani 1.0000 O
C2 0.1757(5) 0.0668(3) 0.00229(19) 0.0259 Uani 1.0000 C
C3 -0.0624(5) -0.0136(2) -0.04753(18) 0.0228 Uani 1.0000 C
N4 -0.1399(4) -0.1443(2) 0.03416(15) 0.0210 Uani 1.0000 N
C5 -0.1921(4) -0.0755(3) 0.15333(17) 0.0229 Uani 1.0000 C
C6 0.0489(5) 0.0045(3) 0.19886(18) 0.0269 Uani 1.0000 C
H4 -0.282(6) -0.192(3) 0.008(2) 0.036(8) Uiso 1.0000 H
H21 0.2261 0.1560 -0.0510 0.0313 Uiso 1.0000 H
H22 0.3137 -0.0136 0.0060 0.0313 Uiso 1.0000 H
H31 -0.0259 -0.0588 -0.1271 0.0276 Uiso 1.0000 H
H32 -0.2001 0.0667 -0.0540 0.0276 Uiso 1.0000 H
H51 -0.2439 -0.1622 0.2085 0.0276 Uiso 1.0000 H
H52 -0.3292 0.0053 0.1475 0.0276 Uiso 1.0000 H
H61 0.0156 0.0510 0.2783 0.0325 Uiso 1.0000 H
H62 0.1840 -0.0776 0.2051 0.0325 Uiso 1.0000 H

loop_
_atom_site_aniso_label
_atom_site_aniso_U_11
_atom_site_aniso_U_22
_atom_site_aniso_U_33
_atom_site_aniso_U_12
_atom_site_aniso_U_13
_atom_site_aniso_U_23
O1 0.0343(9) 0.0260(8) 0.0242(8) -0.0087(8) 0.0024(7) -0.0055(6)
C2 0.0299(12) 0.0240(10) 0.0240(10) -0.0060(10) 0.0045(9) -0.0018(9)
C3 0.0278(11) 0.0220(9) 0.0185(9) 0.0016(9) -0.0012(8) -0.0020(8)
N4 0.0207(9) 0.0192(8) 0.0232(9) -0.0028(8) -0.0009(7) -0.0005(7)
C5 0.0227(11) 0.0237(9) 0.0222(9) -0.0010(10) 0.0020(8) 0.0028(8)
C6 0.0276(11) 0.0314(11) 0.0220(10) -0.0011(11) -0.0013(9) 0.0003(9)

loop_
_atom_type_symbol
_atom_type_scat_dispersion_real
_atom_type_scat_dispersion_imag
_atom_type_scat_source
'C   ' 0.0033 0.0016 International_Tables_Vol_IV_Table_2.2B
'H   ' 0.0000 0.0000 International_Tables_Vol_IV_Table_2.2B
'N   ' 0.0061 0.0033 International_Tables_Vol_IV_Table_2.2B
'O   ' 0.0106 0.0060 International_Tables_Vol_IV_Table_2.2B

loop_
_geom_angle_atom_site_label_1
_geom_angle_atom_site_label_2
_geom_angle_atom_site_label_3
_geom_angle
_geom_angle_publ_flag
C2 O1 C6 110.32(16) yes
O1 C2 C3 111.31(18) yes
O1 C2 H21 108.998 no
C3 C2 H21 109.026 no
O1 C2 H22 108.999 no
C3 C2 H22 109.027 no
H21 C2 H22 109.458 no
C2 C3 N4 108.69(17) yes
C2 C3 H31 109.682 no
N4 C3 H31 109.658 no
C2 C3 H32 109.673 no
N4 C3 H32 109.654 no
H31 C3 H32 109.467 no
C3 N4 C5 109.25(15) yes
C3 N4 H4 110.7(18) no
C5 N4 H4 108.1(17) no
N4 C5 C6 108.43(18) yes
N4 C5 H51 109.738 no
C6 C5 H51 109.721 no
N4 C5 H52 109.730 no
C6 C5 H52 109.719 no
H51 C5 H52 109.487 no
O1 C6 C5 111.41(17) yes
O1 C6 H61 108.983 no
C5 C6 H61 108.986 no
O1 C6 H62 108.983 no
C5 C6 H62 108.991 no
H61 C6 H62 109.469 no

loop_
_geom_bond_atom_site_label_1
_geom_bond_atom_site_label_2
_geom_bond_distance
_geom_bond_publ_flag
O1 C2 1.432(2) yes
O1 C6 1.424(3) yes
C2 C3 1.516(3) yes
C2 H21 0.980 no
C2 H22 0.980 no
C3 N4 1.466(3) yes
C3 H31 0.980 no
C3 H32 0.980 no
N4 C5 1.468(2) yes
N4 H4 0.89(3) no
C5 C6 1.510(3) yes
C5 H51 0.980 no
C5 H52 0.980 no
C6 H61 0.980 no
C6 H62 0.980 no

loop_
_cod_related_entry_id
_cod_related_entry_database
_cod_related_entry_code
1 ChemSpider 13837537
